data_1505772
loop_
_publ_author_name
'Yang, Yong'
'Swager, Timothy M.'

_publ_section_title
;
 Main-Chain Calixarene Polymers:&#x00A0; Conformational Effects on
 Polymerization
;
_journal_issue 6
_journal_name_full Macromolecules
_journal_page_first 2013
_journal_paper_doi 10.1021/ma052630x
_journal_volume 39
_journal_year 2006
_chemical_formula_sum 'C64 H72 O4'
_chemical_formula_weight 905.22
_chemical_name_systematic
; 
 ? 
;
_space_group_IT_number 2
_symmetry_cell_setting triclinic
_symmetry_space_group_name_Hall '-P 1'
_symmetry_space_group_name_H-M 'P -1'
_atom_sites_solution_hydrogens geom
_atom_sites_solution_primary direct
_atom_sites_solution_secondary difmap
_audit_creation_method SHELXL-97
_cell_angle_alpha 74.269(2)
_cell_angle_beta 76.871(2)
_cell_angle_gamma 71.701(2)
_cell_formula_units_Z 2
_cell_length_a 10.0557(5)
_cell_length_b 14.9830(8)
_cell_length_c 19.4748(11)
_cell_measurement_reflns_used 8036
_cell_measurement_temperature 100(2)
_cell_measurement_theta_max 30.50
_cell_measurement_theta_min 2.90
_cell_volume 2648.9(2)
_computing_cell_refinement 'SAINT 5 (Bruker-AXS, 2003)'
_computing_data_collection 'SMART 5 (Bruker-AXS, 2003)'
_computing_data_reduction 'SAINT 5 (Bruker-AXS, 2003)'
_computing_molecular_graphics 'Bruker SHELXTL'
_computing_publication_material 'Bruker SHELXTL'
_computing_structure_refinement 'SHELXL-97 (Sheldrick, 1997)'
_computing_structure_solution 'SHELXS-97 (Sheldrick, 1990)'
_diffrn_ambient_temperature 100(2)
_diffrn_measured_fraction_theta_full 0.997
_diffrn_measured_fraction_theta_max 0.997
_diffrn_measurement_device_type 'Bruker Smart APEX CCD'
_diffrn_measurement_method 'omega and phi scans'
_diffrn_radiation_monochromator graphite
_diffrn_radiation_source 'fine-focus sealed tube'
_diffrn_radiation_type MoK\a
_diffrn_radiation_wavelength 0.71073
_diffrn_reflns_av_R_equivalents 0.0252
_diffrn_reflns_av_sigmaI/netI 0.0224
_diffrn_reflns_limit_h_max 13
_diffrn_reflns_limit_h_min -13
_diffrn_reflns_limit_k_max 20
_diffrn_reflns_limit_k_min -20
_diffrn_reflns_limit_l_max 26
_diffrn_reflns_limit_l_min -27
_diffrn_reflns_number 59479
_diffrn_reflns_theta_full 29.57
_diffrn_reflns_theta_max 29.57
_diffrn_reflns_theta_min 2.01
_exptl_absorpt_coefficient_mu 0.069
_exptl_absorpt_correction_T_max 0.9864
_exptl_absorpt_correction_T_min 0.9763
_exptl_absorpt_correction_type multi-scan
_exptl_absorpt_process_details sadabs
_exptl_crystal_colour colorless
_exptl_crystal_density_diffrn 1.135
_exptl_crystal_density_meas ?
_exptl_crystal_density_method 'not measured'
_exptl_crystal_description block
_exptl_crystal_F_000 976
_exptl_crystal_size_max 0.35
_exptl_crystal_size_mid 0.20
_exptl_crystal_size_min 0.20
_refine_diff_density_max 0.538
_refine_diff_density_min -0.210
_refine_diff_density_rms 0.058
_refine_ls_extinction_method none
_refine_ls_goodness_of_fit_ref 1.029
_refine_ls_hydrogen_treatment mixed
_refine_ls_matrix_type full
_refine_ls_number_parameters 625
_refine_ls_number_reflns 14804
_refine_ls_number_restraints 0
_refine_ls_restrained_S_all 1.029
_refine_ls_R_factor_all 0.0583
_refine_ls_R_factor_gt 0.0491
_refine_ls_shift/su_max 0.001
_refine_ls_shift/su_mean 0.000
_refine_ls_structure_factor_coef Fsqd
_refine_ls_weighting_details 'calc w=1/[\s^2^(Fo^2^)+(0.0816P)^2^+0.6444P] where P=(Fo^2^+2Fc^2^)/3'
_refine_ls_weighting_scheme calc
_refine_ls_wR_factor_gt 0.1271
_refine_ls_wR_factor_ref 0.1361
_reflns_number_gt 12431
_reflns_number_total 14804
_reflns_threshold_expression >2sigma(I)
_cod_data_source_file ma052630xsi20051208_102242.cif
_cod_data_source_block 05066
_cod_depositor_comments
;
The following automatic conversions were performed:

'_symmetry_cell_setting' value 'Triclinic' changed to 'triclinic'
according to /home/saulius/struct/CIF-dictionaries/cif_core.dic
dictionary named 'cif_core.dic' version 2.4.1 from 2010-06-29.

Automatic conversion script
Id: cif_fix_values 1715 2011-07-08 13:25:40Z adriana 

The following automatic conversions were performed:

'_exptl_crystal_density_meas' value 'not measured' was changed to '?'
- the value is perceived as not measured.

Automatic conversion script
Id: cif_fix_values 3008 2015-01-20 13:52:24Z robertas 
;
_cod_original_sg_symbol_H-M P-1
_cod_database_code 1505772

loop_
_symmetry_equiv_pos_as_xyz
'x, y, z'
'-x, -y, -z'

loop_
_atom_site_label
_atom_site_type_symbol
_atom_site_fract_x
_atom_site_fract_y
_atom_site_fract_z
_atom_site_U_iso_or_equiv
_atom_site_adp_type
_atom_site_occupancy
_atom_site_symmetry_multiplicity
_atom_site_calc_flag
_atom_site_refinement_flags
C101 C 0.55812(10) 0.19198(7) 0.35808(5) 0.01468(18) Uani 1 1 d .
C102 C 0.42138(10) 0.20850(7) 0.34431(5) 0.01475(18) Uani 1 1 d .
C103 C 0.30645(10) 0.25181(7) 0.39111(5) 0.01591(18) Uani 1 1 d .
H103 H 0.2130 0.2622 0.3824 0.019 Uiso 1 1 calc R
C104 C 0.32484(10) 0.28024(7) 0.45000(5) 0.01602(18) Uani 1 1 d .
C105 C 0.46427(11) 0.26486(7) 0.46056(5) 0.01686(18) Uani 1 1 d .
H105 H 0.4793 0.2855 0.4995 0.020 Uiso 1 1 calc R
C106 C 0.58169(10) 0.22048(7) 0.41610(5) 0.01553(18) Uani 1 1 d .
C107 C 0.19965(11) 0.33056(7) 0.49992(6) 0.01883(19) Uani 1 1 d .
C108 C 0.05786(12) 0.32227(9) 0.48920(7) 0.0251(2) Uani 1 1 d .
H10A H 0.0404 0.3551 0.4399 0.038 Uiso 1 1 calc R
H10B H -0.0188 0.3523 0.5238 0.038 Uiso 1 1 calc R
H10C H 0.0614 0.2542 0.4970 0.038 Uiso 1 1 calc R
C109 C 0.19732(12) 0.43745(8) 0.48365(7) 0.0249(2) Uani 1 1 d .
H10D H 0.2884 0.4426 0.4900 0.037 Uiso 1 1 calc R
H10E H 0.1209 0.4704 0.5168 0.037 Uiso 1 1 calc R
H10F H 0.1811 0.4675 0.4338 0.037 Uiso 1 1 calc R
C110 C 0.21587(13) 0.28622(8) 0.57956(6) 0.0254(2) Uani 1 1 d .
H11A H 0.2202 0.2177 0.5902 0.038 Uiso 1 1 calc R
H11B H 0.1344 0.3192 0.6105 0.038 Uiso 1 1 calc R
H11C H 0.3033 0.2936 0.5888 0.038 Uiso 1 1 calc R
O1 O 0.67543(7) 0.15308(5) 0.31174(4) 0.01727(14) Uani 1 1 d .
C111 C 0.71115(11) 0.05119(8) 0.31624(6) 0.0210(2) Uani 1 1 d .
H11D H 0.8122 0.0288 0.2956 0.025 Uiso 1 1 calc R
H11E H 0.6537 0.0385 0.2867 0.025 Uiso 1 1 calc R
C112 C 0.68720(13) -0.00403(8) 0.39031(7) 0.0262(2) Uani 1 1 d .
C113 C 0.66194(17) -0.04646(9) 0.45057(8) 0.0389(3) Uani 1 1 d .
H113 H 0.6417 -0.0804 0.4988 0.047 Uiso 1 1 calc R
C118 C 0.39494(11) 0.18775(7) 0.27742(5) 0.01625(18) Uani 1 1 d .
H11D H 0.2917 0.2007 0.2788 0.019 Uiso 1 1 calc R
H11E H 0.4396 0.1190 0.2764 0.019 Uiso 1 1 calc R
C201 C 0.55660(10) 0.21084(7) 0.15616(5) 0.01495(18) Uani 1 1 d .
C202 C 0.63009(10) 0.26791(7) 0.10169(5) 0.01502(18) Uani 1 1 d .
C203 C 0.59101(10) 0.36695(7) 0.09798(5) 0.01605(18) Uani 1 1 d .
H203 H 0.6404 0.4062 0.0610 0.019 Uiso 1 1 calc R
C204 C 0.48143(10) 0.41026(7) 0.14703(5) 0.01543(18) Uani 1 1 d .
C205 C 0.41779(10) 0.34929(7) 0.20354(5) 0.01607(18) Uani 1 1 d .
H205 H 0.3462 0.3766 0.2389 0.019 Uiso 1 1 calc R
C206 C 0.45561(10) 0.25003(7) 0.20983(5) 0.01503(18) Uani 1 1 d .
C207 C 0.43010(11) 0.51900(7) 0.14201(6) 0.01815(19) Uani 1 1 d .
C208 C 0.42753(14) 0.54102(8) 0.21513(6) 0.0274(2) Uani 1 1 d .
H20A H 0.3566 0.5148 0.2515 0.041 Uiso 1 1 calc R
H20B H 0.4031 0.6109 0.2104 0.041 Uiso 1 1 calc R
H20C H 0.5212 0.5115 0.2301 0.041 Uiso 1 1 calc R
C209 C 0.52517(12) 0.57307(8) 0.08389(6) 0.0237(2) Uani 1 1 d .
H20D H 0.6223 0.5496 0.0948 0.035 Uiso 1 1 calc R
H20E H 0.4895 0.6421 0.0831 0.035 Uiso 1 1 calc R
H20F H 0.5245 0.5621 0.0366 0.035 Uiso 1 1 calc R
C210 C 0.27930(12) 0.55604(8) 0.12243(6) 0.0235(2) Uani 1 1 d .
H21A H 0.2816 0.5446 0.0749 0.035 Uiso 1 1 calc R
H21B H 0.2435 0.6252 0.1212 0.035 Uiso 1 1 calc R
H21C H 0.2168 0.5219 0.1587 0.035 Uiso 1 1 calc R
O2 O 0.59021(8) 0.11279(5) 0.15758(4) 0.01676(14) Uani 1 1 d .
C211 C 0.50164(11) 0.09372(8) 0.11720(6) 0.0219(2) Uani 1 1 d .
H21D H 0.4981 0.1399 0.0700 0.026 Uiso 1 1 calc R
H21E H 0.4039 0.1021 0.1441 0.026 Uiso 1 1 calc R
C212 C 0.56065(11) -0.00739(8) 0.10563(6) 0.0200(2) Uani 1 1 d .
C213 C 0.53439(13) -0.08484(9) 0.15979(7) 0.0285(2) Uani 1 1 d .
H213 H 0.4814 -0.0741 0.2052 0.034 Uiso 1 1 calc R
C214 C 0.58525(15) -0.17802(9) 0.14793(8) 0.0360(3) Uani 1 1 d .
H214 H 0.5673 -0.2306 0.1854 0.043 Uiso 1 1 calc R
C215 C 0.66197(14) -0.19439(9) 0.08175(8) 0.0335(3) Uani 1 1 d .
H215 H 0.6956 -0.2580 0.0736 0.040 Uiso 1 1 calc R
C216 C 0.68948(13) -0.11798(9) 0.02757(7) 0.0300(3) Uani 1 1 d .
H216 H 0.7427 -0.1290 -0.0178 0.036 Uiso 1 1 calc R
C217 C 0.63910(12) -0.02471(8) 0.03955(6) 0.0239(2) Uani 1 1 d .
H217 H 0.6585 0.0276 0.0022 0.029 Uiso 1 1 calc R
C218 C 0.75635(10) 0.22116(7) 0.05130(5) 0.01623(18) Uani 1 1 d .
H21D H 0.7902 0.2718 0.0134 0.019 Uiso 1 1 calc R
H21E H 0.7267 0.1817 0.0273 0.019 Uiso 1 1 calc R
C301 C 0.94859(10) 0.19771(7) 0.12456(5) 0.01505(18) Uani 1 1 d .
C302 C 1.04240(10) 0.13942(7) 0.17245(5) 0.01504(18) Uani 1 1 d .
C303 C 1.06918(10) 0.03975(7) 0.18363(5) 0.01614(18) Uani 1 1 d .
H303 H 1.1324 -0.0004 0.2161 0.019 Uiso 1 1 calc R
C304 C 1.00657(10) -0.00344(7) 0.14891(5) 0.01593(18) Uani 1 1 d .
C305 C 0.90890(10) 0.05764(7) 0.10428(5) 0.01648(18) Uani 1 1 d .
H305 H 0.8631 0.0302 0.0810 0.020 Uiso 1 1 calc R
C306 C 0.87629(10) 0.15781(7) 0.09275(5) 0.01523(18) Uani 1 1 d .
C307 C 1.03808(11) -0.11336(7) 0.16381(6) 0.01844(19) Uani 1 1 d .
C308 C 0.99166(14) -0.14620(8) 0.10731(7) 0.0271(2) Uani 1 1 d .
H30A H 1.0358 -0.1195 0.0590 0.041 Uiso 1 1 calc R
H30B H 0.8883 -0.1234 0.1106 0.041 Uiso 1 1 calc R
H30C H 1.0212 -0.2167 0.1162 0.041 Uiso 1 1 calc R
C309 C 1.19723(13) -0.16073(9) 0.16429(8) 0.0316(3) Uani 1 1 d .
H30D H 1.2273 -0.1443 0.2027 0.047 Uiso 1 1 calc R
H30E H 1.2504 -0.1374 0.1175 0.047 Uiso 1 1 calc R
H30F H 1.2157 -0.2308 0.1730 0.047 Uiso 1 1 calc R
C310 C 0.95609(15) -0.14866(9) 0.23793(7) 0.0310(3) Uani 1 1 d .
H31A H 0.9771 -0.2190 0.2483 0.046 Uiso 1 1 calc R
H31B H 0.8541 -0.1203 0.2375 0.046 Uiso 1 1 calc R
H31C H 0.9848 -0.1292 0.2753 0.046 Uiso 1 1 calc R
O3 O 0.91884(8) 0.29765(5) 0.11232(4) 0.01790(15) Uani 1 1 d .
C311 C 0.98818(12) 0.34179(8) 0.04476(6) 0.0229(2) Uani 1 1 d .
H31D H 0.9281 0.4074 0.0280 0.027 Uiso 1 1 calc R
H31E H 0.9995 0.3040 0.0083 0.027 Uiso 1 1 calc R
C312 C 1.12824(12) 0.34781(8) 0.05067(6) 0.0227(2) Uani 1 1 d .
C313 C 1.24066(13) 0.35138(9) 0.05765(6) 0.0278(2) Uani 1 1 d .
H313 H 1.3306 0.3542 0.0632 0.033 Uiso 1 1 calc R
C318 C 1.11270(10) 0.18114(7) 0.21281(5) 0.01567(18) Uani 1 1 d .
H31D H 1.1793 0.1277 0.2409 0.019 Uiso 1 1 calc R
H31E H 1.1687 0.2220 0.1773 0.019 Uiso 1 1 calc R
C401 C 0.93510(10) 0.19629(7) 0.32697(5) 0.01576(18) Uani 1 1 d .
C402 C 0.82369(10) 0.25018(7) 0.36878(5) 0.01660(18) Uani 1 1 d .
C403 C 0.79606(11) 0.35035(7) 0.35016(5) 0.01780(19) Uani 1 1 d .
H403 H 0.7208 0.3877 0.3785 0.021 Uiso 1 1 calc R
C404 C 0.87561(11) 0.39737(7) 0.29121(5) 0.01719(19) Uani 1 1 d .
C405 C 0.97996(11) 0.34047(7) 0.24784(5) 0.01725(19) Uani 1 1 d .
H405 H 1.0327 0.3711 0.2063 0.021 Uiso 1 1 calc R
C406 C 1.00859(10) 0.24070(7) 0.26370(5) 0.01549(18) Uani 1 1 d .
C407 C 0.85674(11) 0.50649(7) 0.27376(6) 0.0197(2) Uani 1 1 d .
C408 C 0.98370(12) 0.52451(8) 0.29433(7) 0.0242(2) Uani 1 1 d .
H40A H 0.9778 0.5934 0.2798 0.036 Uiso 1 1 calc R
H40B H 1.0722 0.4885 0.2696 0.036 Uiso 1 1 calc R
H40C H 0.9819 0.5031 0.3467 0.036 Uiso 1 1 calc R
C409 C 0.72034(12) 0.55998(8) 0.31595(7) 0.0260(2) Uani 1 1 d .
H40D H 0.7253 0.5391 0.3678 0.039 Uiso 1 1 calc R
H40E H 0.6387 0.5456 0.3062 0.039 Uiso 1 1 calc R
H40F H 0.7099 0.6294 0.3008 0.039 Uiso 1 1 calc R
C410 C 0.85315(14) 0.54878(8) 0.19259(6) 0.0289(2) Uani 1 1 d .
H41A H 0.8383 0.6186 0.1828 0.043 Uiso 1 1 calc R
H41B H 0.7755 0.5348 0.1785 0.043 Uiso 1 1 calc R
H41C H 0.9434 0.5198 0.1649 0.043 Uiso 1 1 calc R
O4 O 0.97531(8) 0.09607(5) 0.34601(4) 0.01833(15) Uani 1 1 d .
C411 C 1.07349(13) 0.06146(8) 0.39734(6) 0.0257(2) Uani 1 1 d .
H41D H 1.0206 0.0555 0.4471 0.031 Uiso 1 1 calc R
H41E H 1.1299 0.1077 0.3900 0.031 Uiso 1 1 calc R
C412 C 1.17008(12) -0.03470(8) 0.38710(6) 0.0224(2) Uani 1 1 d .
C413 C 1.31644(13) -0.04968(10) 0.37784(7) 0.0320(3) Uani 1 1 d .
H413 H 1.3538 0.0005 0.3794 0.038 Uiso 1 1 calc R
C414 C 1.40796(14) -0.13716(12) 0.36634(7) 0.0411(3) Uani 1 1 d .
H414 H 1.5076 -0.1468 0.3603 0.049 Uiso 1 1 calc R
C415 C 1.35430(16) -0.21013(11) 0.36371(7) 0.0413(4) Uani 1 1 d .
H415 H 1.4170 -0.2696 0.3549 0.050 Uiso 1 1 calc R
C416 C 1.20917(16) -0.19671(9) 0.37394(7) 0.0345(3) Uani 1 1 d .
H416 H 1.1725 -0.2473 0.3727 0.041 Uiso 1 1 calc R
C417 C 1.11698(13) -0.10953(8) 0.38605(6) 0.0255(2) Uani 1 1 d .
H417 H 1.0174 -0.1010 0.3936 0.031 Uiso 1 1 calc R
C418 C 0.73084(11) 0.20163(8) 0.43103(5) 0.01797(19) Uani 1 1 d .
H41D H 0.7754 0.1313 0.4411 0.022 Uiso 1 1 calc R
H41E H 0.7256 0.2250 0.4748 0.022 Uiso 1 1 calc R

loop_
_atom_site_aniso_label
_atom_site_aniso_U_11
_atom_site_aniso_U_22
_atom_site_aniso_U_33
_atom_site_aniso_U_23
_atom_site_aniso_U_13
_atom_site_aniso_U_12
C101 0.0151(4) 0.0147(4) 0.0132(4) -0.0035(3) -0.0001(3) -0.0036(3)
C102 0.0168(4) 0.0151(4) 0.0126(4) -0.0024(3) -0.0017(3) -0.0057(3)
C103 0.0152(4) 0.0152(4) 0.0165(4) -0.0026(3) -0.0024(3) -0.0037(3)
C104 0.0170(4) 0.0142(4) 0.0151(4) -0.0035(3) -0.0004(3) -0.0030(3)
C105 0.0195(5) 0.0176(4) 0.0144(4) -0.0052(3) -0.0021(3) -0.0050(4)
C106 0.0156(4) 0.0167(4) 0.0145(4) -0.0028(3) -0.0022(3) -0.0052(3)
C107 0.0189(5) 0.0168(4) 0.0184(5) -0.0064(4) -0.0003(4) -0.0011(4)
C108 0.0179(5) 0.0264(5) 0.0297(6) -0.0114(4) 0.0017(4) -0.0034(4)
C109 0.0249(5) 0.0178(5) 0.0298(6) -0.0081(4) -0.0027(4) -0.0013(4)
C110 0.0284(6) 0.0235(5) 0.0188(5) -0.0081(4) 0.0018(4) -0.0004(4)
O1 0.0157(3) 0.0189(3) 0.0163(3) -0.0069(3) 0.0012(3) -0.0034(3)
C111 0.0203(5) 0.0200(5) 0.0235(5) -0.0105(4) -0.0027(4) -0.0019(4)
C112 0.0273(6) 0.0173(5) 0.0318(6) -0.0078(4) -0.0023(4) -0.0022(4)
C113 0.0542(9) 0.0198(6) 0.0349(7) -0.0040(5) -0.0003(6) -0.0053(5)
C118 0.0175(4) 0.0186(4) 0.0146(4) -0.0044(3) -0.0022(3) -0.0072(4)
C201 0.0155(4) 0.0150(4) 0.0148(4) -0.0036(3) -0.0052(3) -0.0025(3)
C202 0.0140(4) 0.0178(4) 0.0130(4) -0.0035(3) -0.0039(3) -0.0025(3)
C203 0.0157(4) 0.0180(4) 0.0141(4) -0.0014(3) -0.0040(3) -0.0047(3)
C204 0.0162(4) 0.0155(4) 0.0152(4) -0.0033(3) -0.0052(3) -0.0034(3)
C205 0.0152(4) 0.0179(4) 0.0150(4) -0.0049(3) -0.0023(3) -0.0032(3)
C206 0.0151(4) 0.0175(4) 0.0135(4) -0.0036(3) -0.0034(3) -0.0048(3)
C207 0.0215(5) 0.0153(4) 0.0176(5) -0.0033(3) -0.0039(4) -0.0045(4)
C208 0.0408(7) 0.0205(5) 0.0230(5) -0.0074(4) -0.0062(5) -0.0079(5)
C209 0.0268(5) 0.0196(5) 0.0246(5) -0.0014(4) -0.0040(4) -0.0092(4)
C210 0.0209(5) 0.0193(5) 0.0253(5) -0.0023(4) -0.0042(4) -0.0004(4)
O2 0.0184(3) 0.0155(3) 0.0182(3) -0.0056(3) -0.0054(3) -0.0036(3)
C211 0.0188(5) 0.0219(5) 0.0293(5) -0.0122(4) -0.0084(4) -0.0023(4)
C212 0.0174(5) 0.0202(5) 0.0259(5) -0.0095(4) -0.0072(4) -0.0033(4)
C213 0.0275(6) 0.0274(6) 0.0306(6) -0.0079(5) -0.0016(5) -0.0080(5)
C214 0.0360(7) 0.0232(6) 0.0495(8) -0.0048(5) -0.0083(6) -0.0105(5)
C215 0.0285(6) 0.0252(6) 0.0537(8) -0.0203(5) -0.0170(6) 0.0006(5)
C216 0.0252(6) 0.0359(6) 0.0333(6) -0.0218(5) -0.0110(5) 0.0024(5)
C217 0.0222(5) 0.0271(5) 0.0244(5) -0.0095(4) -0.0077(4) -0.0031(4)
C218 0.0147(4) 0.0194(4) 0.0135(4) -0.0044(3) -0.0025(3) -0.0022(3)
C301 0.0137(4) 0.0149(4) 0.0157(4) -0.0046(3) -0.0003(3) -0.0029(3)
C302 0.0130(4) 0.0180(4) 0.0148(4) -0.0062(3) -0.0004(3) -0.0041(3)
C303 0.0144(4) 0.0173(4) 0.0163(4) -0.0049(3) -0.0032(3) -0.0020(3)
C304 0.0150(4) 0.0159(4) 0.0165(4) -0.0055(3) -0.0018(3) -0.0023(3)
C305 0.0157(4) 0.0194(5) 0.0156(4) -0.0063(3) -0.0024(3) -0.0043(4)
C306 0.0133(4) 0.0184(4) 0.0129(4) -0.0043(3) -0.0014(3) -0.0025(3)
C307 0.0194(5) 0.0152(4) 0.0214(5) -0.0064(4) -0.0050(4) -0.0022(4)
C308 0.0347(6) 0.0203(5) 0.0297(6) -0.0114(4) -0.0128(5) -0.0016(4)
C309 0.0237(6) 0.0197(5) 0.0526(8) -0.0119(5) -0.0137(5) 0.0017(4)
C310 0.0447(7) 0.0205(5) 0.0265(6) -0.0060(4) 0.0018(5) -0.0115(5)
O3 0.0178(3) 0.0154(3) 0.0196(3) -0.0033(3) -0.0018(3) -0.0045(3)
C311 0.0243(5) 0.0225(5) 0.0210(5) 0.0016(4) -0.0049(4) -0.0093(4)
C312 0.0272(5) 0.0219(5) 0.0192(5) -0.0032(4) -0.0006(4) -0.0101(4)
C313 0.0295(6) 0.0341(6) 0.0222(5) -0.0031(4) -0.0004(4) -0.0170(5)
C318 0.0136(4) 0.0168(4) 0.0174(4) -0.0055(3) -0.0028(3) -0.0034(3)
C401 0.0156(4) 0.0168(4) 0.0164(4) -0.0038(3) -0.0044(3) -0.0048(3)
C402 0.0155(4) 0.0213(5) 0.0148(4) -0.0046(3) -0.0034(3) -0.0062(4)
C403 0.0162(4) 0.0215(5) 0.0173(4) -0.0083(4) -0.0026(3) -0.0038(4)
C404 0.0175(4) 0.0172(4) 0.0192(5) -0.0063(4) -0.0054(4) -0.0042(4)
C405 0.0170(4) 0.0194(5) 0.0170(4) -0.0050(4) -0.0022(3) -0.0067(4)
C406 0.0131(4) 0.0192(4) 0.0157(4) -0.0059(3) -0.0026(3) -0.0044(3)
C407 0.0223(5) 0.0166(4) 0.0211(5) -0.0061(4) -0.0054(4) -0.0033(4)
C408 0.0264(5) 0.0206(5) 0.0287(6) -0.0074(4) -0.0051(4) -0.0081(4)
C409 0.0247(5) 0.0223(5) 0.0316(6) -0.0119(4) -0.0055(4) -0.0010(4)
C410 0.0387(7) 0.0219(5) 0.0237(5) -0.0032(4) -0.0104(5) -0.0025(5)
O4 0.0184(3) 0.0167(3) 0.0201(4) -0.0025(3) -0.0059(3) -0.0040(3)
C411 0.0304(6) 0.0231(5) 0.0241(5) -0.0035(4) -0.0139(4) -0.0023(4)
C412 0.0234(5) 0.0228(5) 0.0175(5) 0.0010(4) -0.0069(4) -0.0034(4)
C413 0.0256(6) 0.0359(7) 0.0281(6) 0.0085(5) -0.0077(5) -0.0102(5)
C414 0.0221(6) 0.0522(9) 0.0299(7) 0.0065(6) -0.0017(5) 0.0017(6)
C415 0.0424(8) 0.0381(7) 0.0247(6) -0.0055(5) -0.0068(5) 0.0150(6)
C416 0.0474(8) 0.0255(6) 0.0285(6) -0.0068(5) -0.0138(5) -0.0006(5)
C417 0.0261(5) 0.0258(5) 0.0238(5) -0.0042(4) -0.0080(4) -0.0040(4)
C418 0.0162(4) 0.0242(5) 0.0145(4) -0.0040(4) -0.0026(3) -0.0068(4)

loop_
_atom_type_symbol
_atom_type_description
_atom_type_scat_dispersion_real
_atom_type_scat_dispersion_imag
_atom_type_scat_source
C C 0.0033 0.0016 'International Tables Vol C Tables 4.2.6.8 and 6.1.1.4'
H H 0.0000 0.0000 'International Tables Vol C Tables 4.2.6.8 and 6.1.1.4'
O O 0.0106 0.0060 'International Tables Vol C Tables 4.2.6.8 and 6.1.1.4'

loop_
_geom_angle_atom_site_label_1
_geom_angle_atom_site_label_2
_geom_angle_atom_site_label_3
_geom_angle
O1 C101 C102 120.85(8)
O1 C101 C106 117.77(8)
C102 C101 C106 121.23(9)
C101 C102 C103 118.65(9)
C101 C102 C118 121.73(9)
C103 C102 C118 119.46(9)
C104 C103 C102 122.07(9)
C103 C104 C105 117.35(9)
C103 C104 C107 122.25(9)
C105 C104 C107 120.35(9)
C106 C105 C104 122.50(9)
C105 C106 C101 118.16(9)
C105 C106 C418 120.92(9)
C101 C106 C418 120.90(9)
C104 C107 C108 111.99(9)
C104 C107 C110 110.85(8)
C108 C107 C110 107.47(9)
C104 C107 C109 108.12(8)
C108 C107 C109 109.59(9)
C110 C107 C109 108.77(9)
C101 O1 C111 117.32(7)
O1 C111 C112 112.98(9)
C113 C112 C111 177.19(14)
C102 C118 C206 110.51(8)
O2 C201 C206 120.42(8)
O2 C201 C202 118.65(8)
C206 C201 C202 120.88(9)
C203 C202 C201 118.57(9)
C203 C202 C218 121.31(8)
C201 C202 C218 119.98(9)
C202 C203 C204 122.09(9)
C203 C204 C205 117.12(9)
C203 C204 C207 123.50(9)
C205 C204 C207 119.37(9)
C206 C205 C204 122.38(9)
C205 C206 C201 118.52(9)
C205 C206 C118 119.04(8)
C201 C206 C118 122.24(9)
C204 C207 C209 112.18(9)
C204 C207 C208 109.83(8)
C209 C207 C208 108.52(9)
C204 C207 C210 108.66(8)
C209 C207 C210 108.13(9)
C208 C207 C210 109.47(9)
C201 O2 C211 111.00(7)
O2 C211 C212 109.68(8)
C213 C212 C217 118.86(10)
C213 C212 C211 120.71(10)
C217 C212 C211 120.40(10)
C212 C213 C214 120.47(12)
C215 C214 C213 120.22(12)
C216 C215 C214 119.84(11)
C215 C216 C217 119.93(12)
C212 C217 C216 120.66(11)
C202 C218 C306 110.85(8)
O3 C301 C306 119.10(8)
O3 C301 C302 119.62(8)
C306 C301 C302 121.11(9)
C303 C302 C301 118.06(9)
C303 C302 C318 119.67(8)
C301 C302 C318 122.27(9)
C302 C303 C304 122.62(9)
C305 C304 C303 117.16(9)
C305 C304 C307 122.13(9)
C303 C304 C307 120.59(9)
C304 C305 C306 122.19(9)
C301 C306 C305 118.59(9)
C301 C306 C218 121.00(9)
C305 C306 C218 120.24(9)
C308 C307 C304 111.98(9)
C308 C307 C309 108.41(9)
C304 C307 C309 110.57(9)
C308 C307 C310 107.83(9)
C304 C307 C310 108.96(8)
C309 C307 C310 109.02(10)
C301 O3 C311 114.71(8)
O3 C311 C312 111.95(9)
C313 C312 C311 177.96(12)
C406 C318 C302 113.57(8)
O4 C401 C402 121.08(9)
O4 C401 C406 117.62(9)
C402 C401 C406 121.29(9)
C401 C402 C403 118.27(9)
C401 C402 C418 120.95(9)
C403 C402 C418 120.73(9)
C402 C403 C404 122.11(9)
C403 C404 C405 117.45(9)
C403 C404 C407 123.13(9)
C405 C404 C407 119.39(9)
C406 C405 C404 122.08(9)
C405 C406 C401 118.32(9)
C405 C406 C318 121.26(9)
C401 C406 C318 120.39(9)
C409 C407 C404 112.47(9)
C409 C407 C410 108.26(9)
C404 C407 C410 110.70(9)
C409 C407 C408 108.25(9)
C404 C407 C408 108.22(8)
C410 C407 C408 108.85(9)
C401 O4 C411 111.36(8)
O4 C411 C412 109.28(9)
C417 C412 C413 118.99(11)
C417 C412 C411 121.45(10)
C413 C412 C411 119.56(11)
C414 C413 C412 120.59(13)
C415 C414 C413 119.96(13)
C414 C415 C416 120.02(13)
C415 C416 C417 120.27(13)
C416 C417 C412 120.14(12)
C106 C418 C402 113.03(8)

loop_
_geom_bond_atom_site_label_1
_geom_bond_atom_site_label_2
_geom_bond_distance
C101 O1 1.3841(11)
C101 C102 1.3934(13)
C101 C106 1.4007(13)
C102 C103 1.3995(13)
C102 C118 1.5144(13)
C103 C104 1.3934(14)
C104 C105 1.4013(14)
C104 C107 1.5309(14)
C105 C106 1.3931(14)
C106 C418 1.5170(13)
C107 C108 1.5337(15)
C107 C110 1.5367(15)
C107 C109 1.5397(15)
O1 C111 1.4369(12)
C111 C112 1.4641(16)
C112 C113 1.1864(19)
C118 C206 1.5173(13)
C201 O2 1.3941(11)
C201 C206 1.3946(13)
C201 C202 1.3970(13)
C202 C203 1.3966(13)
C202 C218 1.5211(13)
C203 C204 1.3988(14)
C204 C205 1.3989(13)
C204 C207 1.5294(13)
C205 C206 1.3923(13)
C207 C209 1.5326(15)
C207 C208 1.5395(15)
C207 C210 1.5402(15)
O2 C211 1.4468(12)
C211 C212 1.5025(14)
C212 C213 1.3896(16)
C212 C217 1.3918(16)
C213 C214 1.3918(17)
C214 C215 1.385(2)
C215 C216 1.383(2)
C216 C217 1.3937(16)
C218 C306 1.5215(13)
C301 O3 1.3950(11)
C301 C306 1.3957(13)
C301 C302 1.4011(13)
C302 C303 1.3956(13)
C302 C318 1.5180(13)
C303 C304 1.3998(14)
C304 C305 1.3963(13)
C304 C307 1.5335(13)
C305 C306 1.3972(13)
C307 C308 1.5303(15)
C307 C309 1.5345(15)
C307 C310 1.5371(16)
O3 C311 1.4337(12)
C311 C312 1.4710(15)
C312 C313 1.1879(17)
C318 C406 1.5153(13)
C401 O4 1.3930(12)
C401 C402 1.3943(14)
C401 C406 1.3992(13)
C402 C403 1.3964(14)
C402 C418 1.5181(13)
C403 C404 1.3973(14)
C404 C405 1.4025(14)
C404 C407 1.5355(14)
C405 C406 1.3903(14)
C407 C409 1.5341(15)
C407 C410 1.5396(16)
C407 C408 1.5397(15)
O4 C411 1.4452(13)
C411 C412 1.4993(16)
C412 C417 1.3914(16)
C412 C413 1.3938(16)
C413 C414 1.387(2)
C414 C415 1.379(2)
C415 C416 1.384(2)
C416 C417 1.3888(17)

loop_
_cod_related_entry_id
_cod_related_entry_database
_cod_related_entry_code
1 ChemSpider 30651675
